data_4065393
loop_
_publ_author_name
'K\"onig, Anja'
'Bette, Martin'
'Wagner, Christoph'
'Lindner, Ronald'
'Steinborn, Dirk'

_publ_section_title
;
 On the Equilibrium between Alkyne and Olefin Platinum(II) Complexes of
 Zeise&#x2019;s Salt Type: Syntheses and Characterization of
 [K(18C6)][PtCl3(RC\\tb CR&#x2032;)]
;
_journal_issue 21
_journal_name_full Organometallics
_journal_page_first 5919
_journal_paper_doi 10.1021/om200767q
_journal_volume 30
_journal_year 2011
_chemical_formula_sum 'C21 H28 Cl3 K O6 Pt'
_chemical_formula_weight 716.97
_chemical_name_systematic
; 
 ? 
;
_space_group_IT_number 19
_symmetry_cell_setting orthorhombic
_symmetry_space_group_name_Hall 'P 2ac 2ab'
_symmetry_space_group_name_H-M 'P 21 21 21'
_atom_sites_solution_hydrogens geom
_atom_sites_solution_primary direct
_atom_sites_solution_secondary difmap
_audit_creation_method SHELXL-97
_cell_angle_alpha 90.00
_cell_angle_beta 90.00
_cell_angle_gamma 90.00
_cell_formula_units_Z 4
_cell_length_a 9.8039(6)
_cell_length_b 9.8499(8)
_cell_length_c 28.3364(18)
_cell_measurement_reflns_used 24
_cell_measurement_temperature 293(2)
_cell_measurement_theta_max 24.7
_cell_measurement_theta_min 12.4
_cell_volume 2736.4(3)
_computing_structure_refinement 'SHELXL-97 (Sheldrick, 1997)'
_computing_structure_solution 'SHELXS-97 (Sheldrick, 1990)'
_diffrn_ambient_temperature 293(1)
_diffrn_measured_fraction_theta_full 0.991
_diffrn_measured_fraction_theta_max 0.991
_diffrn_measurement_device_type STOE-STADI-IV
_diffrn_measurement_method \w--2\q
_diffrn_radiation_collimation '0.5 mm'
_diffrn_radiation_detector 'NaI(Tl) scintillation counter'
_diffrn_radiation_monochromator 'planar graphite'
_diffrn_radiation_polarisn_norm 90
_diffrn_radiation_source 'fine-focus sealed tube'
_diffrn_radiation_type 'Mo K\a'
_diffrn_radiation_wavelength 0.71073
_diffrn_reflns_av_R_equivalents 0.0514
_diffrn_reflns_av_sigmaI/netI 0.0643
_diffrn_reflns_limit_h_max 11
_diffrn_reflns_limit_h_min -11
_diffrn_reflns_limit_k_max 11
_diffrn_reflns_limit_k_min -11
_diffrn_reflns_limit_l_max 33
_diffrn_reflns_limit_l_min 0
_diffrn_reflns_number 10051
_diffrn_reflns_theta_full 25.28
_diffrn_reflns_theta_max 25.28
_diffrn_reflns_theta_min 2.19
_diffrn_standards_decay_% 9.5
_diffrn_standards_interval_time 60
_diffrn_standards_number 2
_exptl_absorpt_coefficient_mu 5.604
_exptl_absorpt_correction_T_max 0.4224
_exptl_absorpt_correction_T_min 0.2150
_exptl_absorpt_correction_type psi-scans
_exptl_absorpt_process_details '(X-RED 1.07; Stoe & Cie, 1999)'
_exptl_crystal_colour yellow
_exptl_crystal_density_diffrn 1.740
_exptl_crystal_density_method 'not measured'
_exptl_crystal_description block
_exptl_crystal_F_000 1400
_exptl_crystal_size_max 0.57
_exptl_crystal_size_mid 0.19
_exptl_crystal_size_min 0.19
_refine_diff_density_max 0.590
_refine_diff_density_min -0.504
_refine_diff_density_rms 0.097
_refine_ls_abs_structure_details 'Flack H D (1983), Acta Cryst. A39, 876-881'
_refine_ls_abs_structure_Flack -0.017(10)
_refine_ls_extinction_coef 0.00034(13)
_refine_ls_extinction_expression Fc^*^=kFc[1+0.001xFc^2^\l^3^/sin(2\q)]^-1/4^
_refine_ls_extinction_method SHELXL
_refine_ls_goodness_of_fit_ref 1.068
_refine_ls_hydrogen_treatment constr
_refine_ls_matrix_type full
_refine_ls_number_parameters 291
_refine_ls_number_reflns 4913
_refine_ls_number_restraints 0
_refine_ls_restrained_S_all 1.068
_refine_ls_R_factor_all 0.0601
_refine_ls_R_factor_gt 0.0384
_refine_ls_shift/su_max 0.001
_refine_ls_shift/su_mean 0.000
_refine_ls_structure_factor_coef Fsqd
_refine_ls_weighting_details 'calc w=1/[\s^2^(Fo^2^)+(0.0280P)^2^+0.0000P] where P=(Fo^2^+2Fc^2^)/3'
_refine_ls_weighting_scheme calc
_refine_ls_wR_factor_gt 0.0741
_refine_ls_wR_factor_ref 0.0834
_reflns_number_gt 3948
_reflns_number_total 4913
_reflns_threshold_expression >2sigma(I)
_cod_data_source_file om200767q_si_003.cif
_cod_data_source_block z:\s1060
_cod_original_sg_symbol_H-M P212121
_cod_database_code 4065393

loop_
_symmetry_equiv_pos_as_xyz
'x, y, z'
'-x+1/2, -y, z+1/2'
'x+1/2, -y+1/2, -z'
'-x, y+1/2, -z+1/2'

loop_
_atom_site_label
_atom_site_type_symbol
_atom_site_fract_x
_atom_site_fract_y
_atom_site_fract_z
_atom_site_U_iso_or_equiv
_atom_site_adp_type
_atom_site_occupancy
_atom_site_symmetry_multiplicity
_atom_site_calc_flag
_atom_site_refinement_flags
C1 C -1.3508(11) 0.3009(8) 0.3120(3) 0.056(2) Uani 1 1 d .
C2 C -1.4635(11) 0.2509(12) 0.3036(4) 0.073(3) Uani 1 1 d .
C3 C -1.6021(11) 0.2289(15) 0.2872(5) 0.126(6) Uani 1 1 d .
H3C H -1.6268 0.2995 0.2654 0.151 Uiso 1 1 calc R
H3B H -1.6633 0.2303 0.3136 0.151 Uiso 1 1 calc R
H3A H -1.6079 0.1425 0.2717 0.151 Uiso 1 1 calc R
C4 C -1.2399(8) 0.3939(10) 0.3107(3) 0.0499(19) Uani 1 1 d .
C5 C -1.2625(11) 0.5294(10) 0.3149(4) 0.065(3) Uani 1 1 d .
H5A H -1.3511 0.5596 0.3203 0.078 Uiso 1 1 calc R
C6 C -1.1592(13) 0.6239(12) 0.3115(4) 0.086(3) Uani 1 1 d .
H6A H -1.1770 0.7160 0.3155 0.103 Uiso 1 1 calc R
C7 C -1.0310(14) 0.5794(15) 0.3023(4) 0.091(4) Uani 1 1 d .
H7A H -0.9601 0.6415 0.2991 0.109 Uiso 1 1 calc R
C8 C -1.0058(11) 0.4431(15) 0.2976(4) 0.086(4) Uani 1 1 d .
H8A H -0.9176 0.4134 0.2913 0.103 Uiso 1 1 calc R
C9 C -1.1076(10) 0.3516(11) 0.3021(3) 0.070(3) Uani 1 1 d .
H9A H -1.0887 0.2595 0.2993 0.084 Uiso 1 1 calc R
C10 C -0.762(2) 0.879(2) 0.3227(5) 0.141(7) Uani 1 1 d .
H10A H -0.7161 0.8835 0.2940 0.169 Uiso 1 1 calc R
C11 C -0.8691(17) 0.9742(18) 0.3391(6) 0.137(6) Uani 1 1 d .
H11B H -0.8943 1.0357 0.3138 0.165 Uiso 1 1 calc R
H11A H -0.9497 0.9239 0.3486 0.165 Uiso 1 1 calc R
C12 C -0.9045(14) 1.1454(16) 0.3990(6) 0.120(6) Uani 1 1 d .
H12B H -0.9800 1.0987 0.4140 0.145 Uiso 1 1 calc R
H12A H -0.9411 1.2037 0.3745 0.145 Uiso 1 1 calc R
C13 C -0.8299(14) 1.2298(11) 0.4349(6) 0.110(5) Uani 1 1 d .
H13B H -0.7503 1.2716 0.4207 0.132 Uiso 1 1 calc R
H13A H -0.8889 1.3010 0.4469 0.132 Uiso 1 1 calc R
C14 C -0.7172(14) 1.2146(12) 0.5071(5) 0.103(5) Uani 1 1 d .
H14B H -0.7700 1.2923 0.5176 0.124 Uiso 1 1 calc R
H14A H -0.6316 1.2475 0.4943 0.124 Uiso 1 1 calc R
C15 C -0.6905(13) 1.1240(16) 0.5472(5) 0.108(5) Uani 1 1 d .
H15B H -0.6495 1.1744 0.5730 0.130 Uiso 1 1 calc R
H15A H -0.7751 1.0842 0.5583 0.130 Uiso 1 1 calc R
C16 C -0.5754(19) 0.926(2) 0.5657(5) 0.144(7) Uani 1 1 d .
H16A H -0.6123 0.9308 0.5959 0.173 Uiso 1 1 calc R
C17 C -0.4852(18) 0.819(2) 0.5496(6) 0.137(7) Uani 1 1 d .
H17B H -0.3994 0.8574 0.5389 0.165 Uiso 1 1 calc R
H17A H -0.4664 0.7566 0.5752 0.165 Uiso 1 1 calc R
C18 C -0.4751(17) 0.6394(19) 0.4968(7) 0.149(7) Uani 1 1 d .
H18A H -0.3880 0.6160 0.5069 0.179 Uiso 1 1 calc R
C19 C -0.5568(18) 0.5642(13) 0.4613(8) 0.153(8) Uani 1 1 d .
H19B H -0.5100 0.4812 0.4527 0.183 Uiso 1 1 calc R
H19A H -0.6446 0.5401 0.4747 0.183 Uiso 1 1 calc R
C20 C -0.6332(19) 0.5774(14) 0.3851(7) 0.135(6) Uani 1 1 d .
H20A H -0.6588 0.4865 0.3854 0.162 Uiso 1 1 calc R
C21 C -0.6478(15) 0.6746(17) 0.3445(6) 0.132(6) Uani 1 1 d .
H21B H -0.5593 0.7123 0.3367 0.158 Uiso 1 1 calc R
H21A H -0.6817 0.6263 0.3171 0.158 Uiso 1 1 calc R
O1 O -0.8155(8) 1.0511(9) 0.3792(3) 0.100(3) Uani 1 1 d .
O2 O -0.7905(7) 1.1425(7) 0.4717(3) 0.079(2) Uani 1 1 d .
O3 O -0.5996(9) 1.0200(10) 0.5313(3) 0.099(3) Uani 1 1 d .
O4 O -0.5497(9) 0.7503(10) 0.5123(4) 0.104(3) Uani 1 1 d .
O5 O -0.5766(9) 0.6458(8) 0.4206(4) 0.112(3) Uani 1 1 d .
O6 O -0.7432(10) 0.7859(10) 0.3567(3) 0.106(3) Uani 1 1 d .
Cl1 Cl -1.3067(3) -0.0747(3) 0.39288(14) 0.1128(13) Uani 1 1 d .
Cl2 Cl -1.2522(4) 0.0134(3) 0.28366(13) 0.1149(13) Uani 1 1 d .
Cl3 Cl -1.4691(3) 0.2059(3) 0.40987(10) 0.0693(7) Uani 1 1 d .
K K -0.6154(2) 0.92832(19) 0.43611(7) 0.0628(6) Uani 1 1 d .
Pt Pt -1.35887(3) 0.11025(3) 0.347017(13) 0.05381(12) Uani 1 1 d .

loop_
_atom_site_aniso_label
_atom_site_aniso_U_11
_atom_site_aniso_U_22
_atom_site_aniso_U_33
_atom_site_aniso_U_23
_atom_site_aniso_U_13
_atom_site_aniso_U_12
C1 0.061(6) 0.054(5) 0.053(5) 0.004(4) 0.013(5) 0.000(5)
C2 0.073(7) 0.077(7) 0.067(7) 0.030(6) -0.012(6) -0.012(6)
C3 0.072(8) 0.142(12) 0.164(13) 0.074(10) -0.064(8) -0.044(8)
C4 0.057(5) 0.052(5) 0.041(5) 0.010(5) -0.003(4) -0.007(5)
C5 0.066(6) 0.058(6) 0.071(7) 0.009(5) 0.007(5) 0.000(5)
C6 0.106(9) 0.068(7) 0.083(8) 0.011(6) -0.009(7) 0.001(8)
C7 0.110(10) 0.098(11) 0.066(8) 0.025(7) -0.005(7) -0.040(8)
C8 0.054(6) 0.123(12) 0.079(8) 0.015(7) -0.003(6) -0.023(7)
C9 0.069(7) 0.086(7) 0.054(6) 0.009(5) -0.006(5) 0.013(5)
C10 0.193(18) 0.171(18) 0.057(8) 0.003(12) -0.006(10) -0.070(16)
C11 0.137(13) 0.164(15) 0.110(13) 0.046(12) -0.071(13) -0.058(12)
C12 0.087(9) 0.118(12) 0.157(15) 0.078(11) -0.007(10) 0.023(9)
C13 0.090(10) 0.052(6) 0.187(16) 0.037(9) 0.022(10) 0.019(6)
C14 0.117(10) 0.068(7) 0.126(12) -0.045(8) 0.050(9) -0.025(7)
C15 0.101(9) 0.117(10) 0.107(10) -0.048(10) 0.044(8) -0.038(9)
C16 0.181(17) 0.20(2) 0.051(8) 0.018(11) -0.024(9) 0.019(15)
C17 0.144(14) 0.153(15) 0.114(14) 0.057(12) -0.075(12) -0.018(12)
C18 0.117(12) 0.112(14) 0.22(2) 0.033(14) -0.039(13) 0.043(11)
C19 0.146(14) 0.043(7) 0.27(3) 0.034(12) 0.022(16) 0.044(8)
C20 0.176(16) 0.078(9) 0.151(15) -0.045(10) 0.032(15) -0.027(11)
C21 0.105(9) 0.161(13) 0.128(12) -0.096(12) 0.050(12) -0.014(10)
O1 0.078(5) 0.097(6) 0.125(8) 0.032(6) -0.039(5) -0.016(5)
O2 0.075(4) 0.055(4) 0.108(6) -0.013(4) 0.022(4) -0.007(3)
O3 0.118(7) 0.118(6) 0.061(5) -0.004(5) -0.003(5) -0.024(5)
O4 0.092(6) 0.096(6) 0.124(9) 0.041(6) -0.011(6) 0.009(6)
O5 0.113(7) 0.062(5) 0.162(9) -0.017(6) 0.016(6) -0.005(5)
O6 0.121(7) 0.119(7) 0.077(7) -0.013(6) 0.015(5) -0.049(6)
Cl1 0.108(2) 0.084(2) 0.146(3) 0.059(2) 0.044(2) 0.0381(17)
Cl2 0.171(3) 0.0741(19) 0.099(3) -0.0152(18) 0.067(2) -0.001(2)
Cl3 0.0739(16) 0.0673(15) 0.0666(17) -0.0084(13) 0.0177(13) -0.0069(13)
K 0.0720(14) 0.0547(12) 0.0616(12) 0.0012(9) 0.0010(11) 0.0018(10)
Pt 0.05904(18) 0.04725(17) 0.05513(19) 0.00323(19) 0.0089(2) 0.00062(18)

loop_
_atom_type_symbol
_atom_type_description
_atom_type_scat_dispersion_real
_atom_type_scat_dispersion_imag
_atom_type_scat_source
C C 0.0033 0.0016 'International Tables Vol C Tables 4.2.6.8 and 6.1.1.4'
H H 0.0000 0.0000 'International Tables Vol C Tables 4.2.6.8 and 6.1.1.4'
O O 0.0106 0.0060 'International Tables Vol C Tables 4.2.6.8 and 6.1.1.4'
Cl Cl 0.1484 0.1585 'International Tables Vol C Tables 4.2.6.8 and 6.1.1.4'
K K 0.2009 0.2494 'International Tables Vol C Tables 4.2.6.8 and 6.1.1.4'
Pt Pt -1.7033 8.3905 'International Tables Vol C Tables 4.2.6.8 and 6.1.1.4'

loop_
_geom_angle_atom_site_label_1
_geom_angle_atom_site_label_2
_geom_angle_atom_site_label_3
_geom_angle
_geom_angle_site_symmetry_1
_geom_angle_site_symmetry_3
C2 C1 C4 159.7(10) . .
C2 C1 Pt 72.8(6) . .
C4 C1 Pt 127.5(7) . .
C1 C2 C3 163.7(11) . .
C1 C2 Pt 73.5(6) . .
C3 C2 Pt 122.8(8) . .
C2 C3 H3C 109.5 . .
C2 C3 H3B 109.5 . .
H3C C3 H3B 109.5 . .
C2 C3 H3A 109.5 . .
H3C C3 H3A 109.5 . .
H3B C3 H3A 109.5 . .
C5 C4 C9 117.7(9) . .
C5 C4 C1 120.4(9) . .
C9 C4 C1 121.8(9) . .
C4 C5 C6 122.5(10) . .
C4 C5 H5A 118.8 . .
C6 C5 H5A 118.8 . .
C7 C6 C5 118.4(12) . .
C7 C6 H6A 120.8 . .
C5 C6 H6A 120.8 . .
C6 C7 C8 120.1(11) . .
C6 C7 H7A 119.9 . .
C8 C7 H7A 119.9 . .
C9 C8 C7 120.7(11) . .
C9 C8 H8A 119.6 . .
C7 C8 H8A 119.6 . .
C8 C9 C4 120.6(11) . .
C8 C9 H9A 119.7 . .
C4 C9 H9A 119.7 . .
O6 C10 C11 107.6(14) . .
O6 C10 H10A 126.2 . .
C11 C10 H10A 126.2 . .
O1 C11 C10 108.5(12) . .
O1 C11 H11B 110.0 . .
C10 C11 H11B 110.0 . .
O1 C11 H11A 110.0 . .
C10 C11 H11A 110.0 . .
H11B C11 H11A 108.4 . .
O1 C12 C13 109.7(11) . .
O1 C12 H12B 109.7 . .
C13 C12 H12B 109.7 . .
O1 C12 H12A 109.7 . .
C13 C12 H12A 109.7 . .
H12B C12 H12A 108.2 . .
O2 C13 C12 107.3(9) . .
O2 C13 H13B 110.3 . .
C12 C13 H13B 110.3 . .
O2 C13 H13A 110.3 . .
C12 C13 H13A 110.3 . .
H13B C13 H13A 108.5 . .
O2 C14 C15 109.4(10) . .
O2 C14 H14B 109.8 . .
C15 C14 H14B 109.8 . .
O2 C14 H14A 109.8 . .
C15 C14 H14A 109.8 . .
H14B C14 H14A 108.2 . .
O3 C15 C14 107.6(10) . .
O3 C15 H15B 110.2 . .
C14 C15 H15B 110.2 . .
O3 C15 H15A 110.2 . .
C14 C15 H15A 110.2 . .
H15B C15 H15A 108.5 . .
O3 C16 C17 112.0(14) . .
O3 C16 H16A 124.0 . .
C17 C16 H16A 124.0 . .
O4 C17 C16 108.2(13) . .
O4 C17 H17B 110.1 . .
C16 C17 H17B 110.1 . .
O4 C17 H17A 110.1 . .
C16 C17 H17A 110.1 . .
H17B C17 H17A 108.4 . .
O4 C18 C19 108.8(12) . .
O4 C18 H18A 125.6 . .
C19 C18 H18A 125.6 . .
O5 C19 C18 110.0(13) . .
O5 C19 H19B 109.7 . .
C18 C19 H19B 109.7 . .
O5 C19 H19A 109.7 . .
C18 C19 H19A 109.7 . .
H19B C19 H19A 108.2 . .
O5 C20 C21 107.2(12) . .
O5 C20 H20A 126.4 . .
C21 C20 H20A 126.4 . .
O6 C21 C20 110.7(11) . .
O6 C21 H21B 109.5 . .
C20 C21 H21B 109.5 . .
O6 C21 H21A 109.5 . .
C20 C21 H21A 109.5 . .
H21B C21 H21A 108.1 . .
C12 O1 C11 115.7(12) . .
C12 O1 K 119.5(8) . .
C11 O1 K 118.2(9) . .
C13 O2 C14 110.9(10) . .
C13 O2 K 110.5(7) . .
C14 O2 K 108.0(6) . .
C16 O3 C15 111.6(12) . .
C16 O3 K 118.2(9) . .
C15 O3 K 119.4(8) . .
C18 O4 C17 112.3(13) . .
C18 O4 K 111.3(10) . .
C17 O4 K 112.0(8) . .
C20 O5 C19 112.6(12) . .
C20 O5 K 123.9(9) . .
C19 O5 K 116.5(9) . .
C10 O6 C21 115.1(13) . .
C10 O6 K 106.4(8) . .
C21 O6 K 105.3(8) . .
Pt Cl1 K 89.92(10) . 1_445
Pt Cl3 K 92.36(9) . 1_445
O1 K O5 115.2(3) . .
O1 K O3 116.4(3) . .
O5 K O3 116.7(3) . .
O1 K O4 148.7(3) . .
O5 K O4 59.0(3) . .
O3 K O4 57.8(3) . .
O1 K O2 58.2(3) . .
O5 K O2 147.7(2) . .
O3 K O2 58.2(3) . .
O4 K O2 108.5(3) . .
O1 K O6 57.8(3) . .
O5 K O6 58.0(3) . .
O3 K O6 154.3(3) . .
O4 K O6 112.5(3) . .
O2 K O6 111.2(3) . .
O1 K Cl3 79.09(17) . 1_665
O5 K Cl3 138.2(2) . 1_665
O3 K Cl3 85.67(19) . 1_665
O4 K Cl3 127.2(2) . 1_665
O2 K Cl3 73.90(15) . 1_665
O6 K Cl3 115.2(2) . 1_665
O1 K Cl1 115.8(2) . 1_665
O5 K Cl1 79.0(2) . 1_665
O3 K Cl1 107.9(2) . 1_665
O4 K Cl1 94.0(2) . 1_665
O2 K Cl1 133.29(16) . 1_665
O6 K Cl1 96.0(2) . 1_665
Cl3 K Cl1 60.08(8) 1_665 1_665
O1 K Pt 83.34(18) . 1_665
O5 K Pt 104.9(2) . 1_665
O3 K Pt 115.02(18) . 1_665
O4 K Pt 127.77(19) . 1_665
O2 K Pt 105.46(15) . 1_665
O6 K Pt 89.93(17) . 1_665
Cl3 K Pt 34.94(5) 1_665 1_665
Cl1 K Pt 35.13(5) 1_665 1_665
C2 Pt C1 33.8(4) . .
C2 Pt Cl3 87.4(4) . .
C1 Pt Cl3 91.0(2) . .
C2 Pt Cl2 92.2(4) . .
C1 Pt Cl2 89.1(3) . .
Cl3 Pt Cl2 179.02(14) . .
C2 Pt Cl1 162.9(3) . .
C1 Pt Cl1 163.2(3) . .
Cl3 Pt Cl1 89.49(11) . .
Cl2 Pt Cl1 90.66(13) . .
C2 Pt K 110.9(3) . 1_445
C1 Pt K 135.7(3) . 1_445
Cl3 Pt K 52.70(7) . 1_445
Cl2 Pt K 126.73(9) . 1_445
Cl1 Pt K 54.94(8) . 1_445

loop_
_geom_bond_atom_site_label_1
_geom_bond_atom_site_label_2
_geom_bond_distance
_geom_bond_site_symmetry_2
C1 C2 1.233(13) .
C1 C4 1.422(13) .
C1 Pt 2.126(8) .
C2 C3 1.452(14) .
C2 Pt 2.119(10) .
C3 H3C 0.9600 .
C3 H3B 0.9600 .
C3 H3A 0.9600 .
C4 C5 1.358(14) .
C4 C9 1.384(13) .
C5 C6 1.379(15) .
C5 H5A 0.9300 .
C6 C7 1.357(16) .
C6 H6A 0.9300 .
C7 C8 1.371(17) .
C7 H7A 0.9300 .
C8 C9 1.351(14) .
C8 H8A 0.9300 .
C9 H9A 0.9300 .
C10 O6 1.345(19) .
C10 C11 1.48(2) .
C10 H10A 0.9300 .
C11 O1 1.464(16) .
C11 H11B 0.9700 .
C11 H11A 0.9700 .
C12 O1 1.393(16) .
C12 C13 1.503(18) .
C12 H12B 0.9700 .
C12 H12A 0.9700 .
C13 O2 1.406(14) .
C13 H13B 0.9700 .
C13 H13A 0.9700 .
C14 O2 1.425(14) .
C14 C15 1.468(18) .
C14 H14B 0.9700 .
C14 H14A 0.9700 .
C15 O3 1.431(15) .
C15 H15B 0.9700 .
C15 H15A 0.9700 .
C16 O3 1.361(18) .
C16 C17 1.45(2) .
C16 H16A 0.9300 .
C17 O4 1.407(18) .
C17 H17B 0.9700 .
C17 H17A 0.9700 .
C18 O4 1.386(19) .
C18 C19 1.48(2) .
C18 H18A 0.9300 .
C19 O5 1.420(19) .
C19 H19B 0.9700 .
C19 H19A 0.9700 .
C20 O5 1.331(16) .
C20 C21 1.50(2) .
C20 H20A 0.9300 .
C21 O6 1.482(16) .
C21 H21B 0.9700 .
C21 H21A 0.9700 .
O1 K 2.813(8) .
O2 K 2.901(7) .
O3 K 2.849(8) .
O4 K 2.854(9) .
O5 K 2.843(8) .
O6 K 2.933(8) .
Cl1 Pt 2.295(3) .
Cl1 K 3.265(4) 1_445
Cl2 Pt 2.286(3) .
Cl3 Pt 2.286(3) .
Cl3 K 3.175(3) 1_445
K Cl3 3.175(3) 1_665
K Cl1 3.265(4) 1_665
K Pt 3.988(2) 1_665
Pt K 3.988(2) 1_445

loop_
_geom_torsion_atom_site_label_1
_geom_torsion_atom_site_label_2
_geom_torsion_atom_site_label_3
_geom_torsion_atom_site_label_4
_geom_torsion
_geom_torsion_site_symmetry_1
_geom_torsion_site_symmetry_4
C4 C1 C2 C3 -8(7) . .
Pt C1 C2 C3 175(5) . .
C4 C1 C2 Pt 177(3) . .
C2 C1 C4 C5 45(3) . .
Pt C1 C4 C5 -138.6(8) . .
C2 C1 C4 C9 -130(3) . .
Pt C1 C4 C9 45.9(12) . .
C9 C4 C5 C6 -0.9(15) . .
C1 C4 C5 C6 -176.6(10) . .
C4 C5 C6 C7 1.9(17) . .
C5 C6 C7 C8 -1.5(18) . .
C6 C7 C8 C9 0.0(19) . .
C7 C8 C9 C4 1.0(17) . .
C5 C4 C9 C8 -0.6(14) . .
C1 C4 C9 C8 175.1(9) . .
O6 C10 C11 O1 67.3(16) . .
O1 C12 C13 O2 -64.9(13) . .
O2 C14 C15 O3 66.0(12) . .
O3 C16 C17 O4 -62.5(19) . .
O4 C18 C19 O5 65.4(19) . .
O5 C20 C21 O6 -64.0(17) . .
C13 C12 O1 C11 -172.0(10) . .
C13 C12 O1 K 36.9(13) . .
C10 C11 O1 C12 -179.9(13) . .
C10 C11 O1 K -28.3(16) . .
C12 C13 O2 C14 179.3(10) . .
C12 C13 O2 K 59.6(11) . .
C15 C14 O2 C13 174.0(10) . .
C15 C14 O2 K -64.9(10) . .
C17 C16 O3 C15 179.0(13) . .
C17 C16 O3 K 34.7(18) . .
C14 C15 O3 C16 -176.5(12) . .
C14 C15 O3 K -32.7(12) . .
C19 C18 O4 C17 173.8(15) . .
C19 C18 O4 K -59.7(16) . .
C16 C17 O4 C18 -175.7(15) . .
C16 C17 O4 K 58.2(15) . .
C21 C20 O5 C19 -179.8(12) . .
C21 C20 O5 K 30.8(17) . .
C18 C19 O5 C20 171.4(14) . .
C18 C19 O5 K -36.7(17) . .
C11 C10 O6 C21 174.7(11) . .
C11 C10 O6 K -69.1(13) . .
C20 C21 O6 C10 179.3(13) . .
C20 C21 O6 K 62.5(13) . .
C12 O1 K O5 138.5(8) . .
C11 O1 K O5 -11.9(10) . .
C12 O1 K O3 -3.5(9) . .
C11 O1 K O3 -153.9(9) . .
C12 O1 K O4 67.2(10) . .
C11 O1 K O4 -83.2(11) . .
C12 O1 K O2 -5.3(8) . .
C11 O1 K O2 -155.7(10) . .
C12 O1 K O6 147.7(9) . .
C11 O1 K O6 -2.7(9) . .
C12 O1 K Cl3 -83.0(8) . 1_665
C11 O1 K Cl3 126.5(9) . 1_665
C12 O1 K Cl1 -131.9(8) . 1_665
C11 O1 K Cl1 77.7(9) . 1_665
C12 O1 K Pt -118.1(8) . 1_665
C11 O1 K Pt 91.4(9) . 1_665
C20 O5 K O1 9.0(12) . .
C19 O5 K O1 -139.4(10) . .
C20 O5 K O3 150.8(11) . .
C19 O5 K O3 2.5(11) . .
C20 O5 K O4 154.0(12) . .
C19 O5 K O4 5.7(10) . .
C20 O5 K O2 78.8(13) . .
C19 O5 K O2 -69.5(12) . .
C20 O5 K O6 -0.3(11) . .
C19 O5 K O6 -148.6(11) . .
C20 O5 K Cl3 -93.3(11) . 1_665
C19 O5 K Cl3 118.4(10) . 1_665
C20 O5 K Cl1 -104.5(11) . 1_665
C19 O5 K Cl1 107.1(10) . 1_665
C20 O5 K Pt -80.6(11) . 1_665
C19 O5 K Pt 131.1(10) . 1_665
C16 O3 K O1 140.9(10) . .
C15 O3 K O1 -0.5(8) . .
C16 O3 K O5 -0.5(11) . .
C15 O3 K O5 -141.9(7) . .
C16 O3 K O4 -3.7(10) . .
C15 O3 K O4 -145.1(8) . .
C16 O3 K O2 142.7(11) . .
C15 O3 K O2 1.3(7) . .
C16 O3 K O6 70.7(14) . .
C15 O3 K O6 -70.7(11) . .
C16 O3 K Cl3 -143.6(11) . 1_665
C15 O3 K Cl3 75.0(8) . 1_665
C16 O3 K Cl1 -86.9(11) . 1_665
C15 O3 K Cl1 131.6(7) . 1_665
C16 O3 K Pt -124.0(10) . 1_665
C15 O3 K Pt 94.5(8) . 1_665
C18 O4 K O1 116.4(11) . .
C17 O4 K O1 -116.9(11) . .
C18 O4 K O5 28.2(10) . .
C17 O4 K O5 154.9(11) . .
C18 O4 K O3 -155.2(11) . .
C17 O4 K O3 -28.5(10) . .
C18 O4 K O2 175.2(10) . .
C17 O4 K O2 -58.2(11) . .
C18 O4 K O6 51.7(10) . .
C17 O4 K O6 178.4(10) . .
C18 O4 K Cl3 -101.4(10) . 1_665
C17 O4 K Cl3 25.3(11) . 1_665
C18 O4 K Cl1 -46.4(10) . 1_665
C17 O4 K Cl1 80.3(10) . 1_665
C18 O4 K Pt -56.9(11) . 1_665
C17 O4 K Pt 69.8(11) . 1_665
C13 O2 K O1 -29.1(7) . .
C14 O2 K O1 -150.6(8) . .
C13 O2 K O5 -116.7(9) . .
C14 O2 K O5 121.9(8) . .
C13 O2 K O3 152.8(8) . .
C14 O2 K O3 31.4(7) . .
C13 O2 K O4 -177.7(7) . .
C14 O2 K O4 60.9(7) . .
C13 O2 K O6 -53.4(8) . .
C14 O2 K O6 -174.9(7) . .
C13 O2 K Cl3 57.8(7) . 1_665
C14 O2 K Cl3 -63.6(7) . 1_665
C13 O2 K Cl1 67.8(8) . 1_665
C14 O2 K Cl1 -53.6(8) . 1_665
C13 O2 K Pt 42.6(8) . 1_665
C14 O2 K Pt -78.8(7) . 1_665
C10 O6 K O1 36.8(11) . .
C21 O6 K O1 159.4(9) . .
C10 O6 K O5 -153.1(12) . .
C21 O6 K O5 -30.4(8) . .
C10 O6 K O3 121.3(12) . .
C21 O6 K O3 -116.1(10) . .
C10 O6 K O4 -176.8(11) . .
C21 O6 K O4 -54.2(9) . .
C10 O6 K O2 61.2(11) . .
C21 O6 K O2 -176.2(8) . .
C10 O6 K Cl3 -20.4(11) . 1_665
C21 O6 K Cl3 102.3(8) . 1_665
C10 O6 K Cl1 -80.0(11) . 1_665
C21 O6 K Cl1 42.6(8) . 1_665
C10 O6 K Pt -45.4(11) . 1_665
C21 O6 K Pt 77.3(8) . 1_665
C3 C2 Pt C1 -178.4(17) . .
C1 C2 Pt Cl3 95.7(7) . .
C3 C2 Pt Cl3 -82.7(12) . .
C1 C2 Pt Cl2 -85.2(7) . .
C3 C2 Pt Cl2 96.5(12) . .
C1 C2 Pt Cl1 175.4(8) . .
C3 C2 Pt Cl1 -3(2) . .
C1 C2 Pt K 143.9(6) . 1_445
C3 C2 Pt K -34.5(13) . 1_445
C4 C1 Pt C2 -178.6(13) . .
C2 C1 Pt Cl3 -83.8(7) . .
C4 C1 Pt Cl3 97.6(8) . .
C2 C1 Pt Cl2 95.2(7) . .
C4 C1 Pt Cl2 -83.4(8) . .
C2 C1 Pt Cl1 -175.3(8) . .
C4 C1 Pt Cl1 6.1(15) . .
C2 C1 Pt K -52.0(9) . 1_445
C4 C1 Pt K 129.4(7) . 1_445
K Cl3 Pt C2 118.9(3) 1_445 .
K Cl3 Pt C1 152.5(3) 1_445 .
K Cl3 Pt Cl2 55(7) 1_445 .
K Cl3 Pt Cl1 -44.33(12) 1_445 .
K Cl1 Pt C2 -36.6(13) 1_445 .
K Cl1 Pt C1 134.5(9) 1_445 .
K Cl1 Pt Cl3 42.77(11) 1_445 .
K Cl1 Pt Cl2 -136.27(14) 1_445 .
